data_4504794
loop_
_publ_author_name
'Trivedi, Darshak R.'
'Dastidar, Parthasarathi'

_publ_section_title
;
 Supramolecular Hydrogen Bond Isomerism in Organic Salts:&#x2009; A
 Transition from 0D to 1D
;
_journal_issue 4
_journal_name_full 'Crystal Growth &amp; Design'
_journal_page_first 1022
_journal_paper_doi 10.1021/cg050674r
_journal_volume 6
_journal_year 2006
_chemical_formula_sum 'C20 H39 N O2'
_chemical_formula_weight 325.52
_chemical_name_systematic
; 
 ? 
;
_space_group_IT_number 61
_symmetry_cell_setting orthorhombic
_symmetry_space_group_name_Hall '-P 2ac 2ab'
_symmetry_space_group_name_H-M 'P b c a'
_atom_sites_solution_hydrogens geom
_atom_sites_solution_primary direct
_atom_sites_solution_secondary difmap
_audit_creation_method SHELXL-97
_cell_angle_alpha 90.00
_cell_angle_beta 90.00
_cell_angle_gamma 90.00
_cell_formula_units_Z 8
_cell_length_a 18.610
_cell_length_b 8.949
_cell_length_c 25.270
_cell_measurement_temperature 293(2)
_cell_volume 4208.488
_computing_cell_refinement 'BRUKER AXS SMART 3'
_computing_data_collection 'BRUKER AXS SMART 3'
_computing_data_reduction 'BRUKER AXS SMART 3'
_computing_molecular_graphics 'PLATON, 'MERCURY 1.3'
_computing_structure_refinement 'SHELXL-97 (Sheldrick, 1997)'
_computing_structure_solution 'SHELXS-97 (Sheldrick, 1990)'
_diffrn_ambient_temperature 293(2)
_diffrn_detector_area_resol_mean 0.3
_diffrn_measured_fraction_theta_full 0.988
_diffrn_measured_fraction_theta_max 0.988
_diffrn_measurement_device_type 'BRUKER SMART CCD AREA DETECTOR'
_diffrn_measurement_method PHI-OMEGA
_diffrn_radiation_monochromator graphite
_diffrn_radiation_source 'fine-focus sealed tube'
_diffrn_radiation_type MoK\a
_diffrn_radiation_wavelength 0.71073
_diffrn_reflns_av_R_equivalents 0.1390
_diffrn_reflns_av_sigmaI/netI 0.0773
_diffrn_reflns_limit_h_max 20
_diffrn_reflns_limit_h_min -20
_diffrn_reflns_limit_k_max 9
_diffrn_reflns_limit_k_min -9
_diffrn_reflns_limit_l_max 26
_diffrn_reflns_limit_l_min -27
_diffrn_reflns_number 18892
_diffrn_reflns_theta_full 22.50
_diffrn_reflns_theta_max 22.50
_diffrn_reflns_theta_min 1.61
_diffrn_standards_decay_% <10
_exptl_absorpt_coefficient_mu 0.064
_exptl_absorpt_correction_type SADABS
_exptl_crystal_colour COLOURLESS
_exptl_crystal_density_diffrn 1.028
_exptl_crystal_density_method 'not measured'
_exptl_crystal_description PLATE
_exptl_crystal_F_000 1456
_exptl_crystal_size_max 0.539
_exptl_crystal_size_mid 0.390
_exptl_crystal_size_min 0.299
_refine_diff_density_max 0.224
_refine_diff_density_min -0.342
_refine_diff_density_rms 0.101
_refine_ls_extinction_method none
_refine_ls_goodness_of_fit_ref 1.054
_refine_ls_hydrogen_treatment constr
_refine_ls_matrix_type full
_refine_ls_number_parameters 209
_refine_ls_number_reflns 2717
_refine_ls_number_restraints 0
_refine_ls_restrained_S_all 1.054
_refine_ls_R_factor_all 0.1477
_refine_ls_R_factor_gt 0.1018
_refine_ls_shift/su_max 0.000
_refine_ls_shift/su_mean 0.000
_refine_ls_structure_factor_coef Fsqd
_refine_ls_weighting_details 'calc w=1/[\s^2^(Fo^2^)+(0.1524P)^2^+1.2239P] where P=(Fo^2^+2Fc^2^)/3'
_refine_ls_weighting_scheme calc
_refine_ls_wR_factor_gt 0.2644
_refine_ls_wR_factor_ref 0.2973
_reflns_number_gt 1566
_reflns_number_total 2717
_reflns_threshold_expression >2sigma(I)
_cod_data_source_file cg050674rsi20051226_081321.cif
_cod_data_source_block dt0857
_cod_depositor_comments
;
The following automatic conversions were performed:

'_symmetry_cell_setting' value 'ORTHORHOMBIC' changed to
'orthorhombic' according to
/home/saulius/struct/CIF-dictionaries/cif_core.dic dictionary named
'cif_core.dic' version 2.4.1 from 2010-06-29.

Automatic conversion script
Id: cif_fix_values 1715 2011-07-08 13:25:40Z adriana 
;
_cod_original_cell_volume 4208.5
_cod_original_sg_symbol_H-M Pbca
_cod_database_code 4504794

loop_
_symmetry_equiv_pos_as_xyz
'x, y, z'
'-x+1/2, -y, z+1/2'
'x+1/2, -y+1/2, -z'
'-x, y+1/2, -z+1/2'
'-x, -y, -z'
'x-1/2, y, -z-1/2'
'-x-1/2, y-1/2, z'
'x, -y-1/2, z-1/2'

loop_
_atom_site_label
_atom_site_type_symbol
_atom_site_fract_x
_atom_site_fract_y
_atom_site_fract_z
_atom_site_U_iso_or_equiv
_atom_site_adp_type
_atom_site_occupancy
_atom_site_symmetry_multiplicity
_atom_site_calc_flag
_atom_site_refinement_flags
N1 N 0.51535(18) 0.7863(3) 0.04280(13) 0.0644(10) Uani 1 1 d .
H1N1 H 0.5279 0.8834 0.0443 0.077 Uiso 1 1 calc R
H2N1 H 0.4907 0.7731 0.0125 0.077 Uiso 1 1 calc R
C1 C 0.5829(2) 0.6961(4) 0.03921(17) 0.0638(12) Uani 1 1 d .
H1A H 0.5692 0.5915 0.0339 0.077 Uiso 1 1 calc R
C2 C 0.6246(3) 0.7448(5) -0.0080(2) 0.0864(15) Uani 1 1 d .
H2A H 0.6354 0.8504 -0.0050 0.104 Uiso 1 1 calc R
H2B H 0.5956 0.7306 -0.0396 0.104 Uiso 1 1 calc R
C3 C 0.6941(3) 0.6581(6) -0.0137(2) 0.1024(18) Uani 1 1 d .
H3A H 0.7210 0.6969 -0.0436 0.123 Uiso 1 1 calc R
H3B H 0.6832 0.5540 -0.0208 0.123 Uiso 1 1 calc R
C4 C 0.7396(3) 0.6690(6) 0.0358(3) 0.109(2) Uani 1 1 d .
H4A H 0.7821 0.6071 0.0320 0.131 Uiso 1 1 calc R
H4B H 0.7550 0.7715 0.0410 0.131 Uiso 1 1 calc R
C5 C 0.6970(3) 0.6183(6) 0.0820(2) 0.0992(17) Uani 1 1 d .
H5A H 0.7256 0.6305 0.1138 0.119 Uiso 1 1 calc R
H5B H 0.6863 0.5129 0.0780 0.119 Uiso 1 1 calc R
C6 C 0.6270(3) 0.7044(5) 0.0882(2) 0.0841(14) Uani 1 1 d .
H6A H 0.5999 0.6632 0.1176 0.101 Uiso 1 1 calc R
H6B H 0.6376 0.8081 0.0962 0.101 Uiso 1 1 calc R
C7 C 0.4659(2) 0.7559(4) 0.08735(18) 0.0631(11) Uani 1 1 d .
H7A H 0.4914 0.7741 0.1206 0.076 Uiso 1 1 calc R
C12 C 0.4023(3) 0.8625(5) 0.0840(2) 0.0810(14) Uani 1 1 d .
H12A H 0.3785 0.8503 0.0501 0.097 Uiso 1 1 calc R
H12B H 0.4194 0.9647 0.0864 0.097 Uiso 1 1 calc R
C11 C 0.3488(3) 0.8326(6) 0.1285(2) 0.1032(18) Uani 1 1 d .
H11A H 0.3713 0.8545 0.1622 0.124 Uiso 1 1 calc R
H11B H 0.3078 0.8983 0.1245 0.124 Uiso 1 1 calc R
C10 C 0.3237(3) 0.6722(6) 0.1281(2) 0.1008(17) Uani 1 1 d .
H10A H 0.2925 0.6549 0.1582 0.121 Uiso 1 1 calc R
H10B H 0.2963 0.6536 0.0961 0.121 Uiso 1 1 calc R
C9 C 0.3861(3) 0.5667(5) 0.1305(2) 0.0905(15) Uani 1 1 d .
H9A H 0.3686 0.4649 0.1276 0.109 Uiso 1 1 calc R
H9B H 0.4098 0.5768 0.1644 0.109 Uiso 1 1 calc R
C8 C 0.4398(2) 0.5956(4) 0.08685(18) 0.0702(12) Uani 1 1 d .
H8A H 0.4177 0.5742 0.0529 0.084 Uiso 1 1 calc R
H8B H 0.4805 0.5291 0.0911 0.084 Uiso 1 1 calc R
O2 O 0.5588(3) 1.0700(4) 0.06403(19) 0.1318(17) Uani 1 1 d .
O1 O 0.5568(2) 1.3039(4) 0.04721(14) 0.0956(12) Uani 1 1 d .
C13 C 0.5685(2) 1.1979(5) 0.07655(18) 0.0651(12) Uani 1 1 d .
C14 C 0.5978(4) 1.2361(8) 0.1300(2) 0.128(2) Uani 1 1 d .
H14A H 0.6475 1.2034 0.1305 0.153 Uiso 1 1 calc R
H14B H 0.5985 1.3443 0.1325 0.153 Uiso 1 1 calc R
C15 C 0.5655(5) 1.1825(14) 0.1765(4) 0.193(4) Uani 1 1 d .
H15A H 0.5912 1.2272 0.2059 0.231 Uiso 1 1 calc R
H15B H 0.5750 1.0760 0.1779 0.231 Uiso 1 1 calc R
C16 C 0.4911(5) 1.2016(12) 0.1869(4) 0.188(4) Uani 1 1 d .
H16A H 0.4815 1.3066 0.1806 0.226 Uiso 1 1 calc R
H16B H 0.4665 1.1477 0.1589 0.226 Uiso 1 1 calc R
C17 C 0.4543(7) 1.1667(17) 0.2328(5) 0.247(7) Uani 1 1 d .
H17A H 0.4761 1.2237 0.2612 0.297 Uiso 1 1 calc R
H17B H 0.4635 1.0621 0.2403 0.297 Uiso 1 1 calc R
C18 C 0.3771(9) 1.1890(16) 0.2364(5) 0.244(7) Uani 1 1 d .
H18A H 0.3616 1.2103 0.2006 0.293 Uiso 1 1 calc R
H18B H 0.3575 1.0916 0.2451 0.293 Uiso 1 1 calc R
C19 C 0.3458(12) 1.273(3) 0.2629(6) 0.368(14) Uani 1 1 d .
H19A H 0.3715 1.3658 0.2573 0.442 Uiso 1 1 calc R
H19B H 0.3586 1.2415 0.2984 0.442 Uiso 1 1 calc R
C20 C 0.2749(7) 1.3193(16) 0.2685(5) 0.249(6) Uani 1 1 d .
H20A H 0.2620 1.3819 0.2391 0.374 Uiso 1 1 calc R
H20B H 0.2699 1.3746 0.3008 0.374 Uiso 1 1 calc R
H20C H 0.2439 1.2337 0.2694 0.374 Uiso 1 1 calc R

loop_
_atom_site_aniso_label
_atom_site_aniso_U_11
_atom_site_aniso_U_22
_atom_site_aniso_U_33
_atom_site_aniso_U_23
_atom_site_aniso_U_13
_atom_site_aniso_U_12
N1 0.079(2) 0.0364(18) 0.078(2) 0.0032(16) -0.007(2) -0.0023(16)
C1 0.072(3) 0.035(2) 0.084(3) -0.003(2) -0.003(2) -0.0014(19)
C2 0.091(3) 0.081(3) 0.088(3) 0.000(3) 0.010(3) -0.020(3)
C3 0.083(4) 0.106(4) 0.118(5) -0.015(3) 0.027(4) -0.017(3)
C4 0.072(3) 0.091(4) 0.165(6) -0.013(4) 0.000(4) -0.014(3)
C5 0.087(4) 0.094(4) 0.117(5) -0.001(3) -0.012(3) 0.015(3)
C6 0.084(3) 0.076(3) 0.092(4) -0.001(3) -0.013(3) 0.012(3)
C7 0.068(3) 0.052(2) 0.070(3) -0.0066(19) -0.005(2) 0.006(2)
C12 0.087(3) 0.053(3) 0.103(4) -0.003(2) -0.009(3) 0.011(2)
C11 0.091(4) 0.094(4) 0.125(5) -0.021(3) 0.013(4) 0.025(3)
C10 0.083(3) 0.104(4) 0.115(4) -0.008(3) 0.022(3) 0.000(3)
C9 0.095(4) 0.079(3) 0.097(4) 0.015(3) 0.011(3) -0.005(3)
C8 0.080(3) 0.047(2) 0.084(3) 0.005(2) 0.007(2) 0.001(2)
O2 0.170(4) 0.046(2) 0.179(4) -0.015(2) -0.004(3) -0.025(2)
O1 0.129(3) 0.060(2) 0.098(3) 0.0059(19) -0.025(2) 0.0073(19)
C13 0.065(3) 0.052(3) 0.078(3) -0.003(2) 0.000(2) -0.005(2)
C14 0.123(5) 0.176(6) 0.083(4) 0.024(4) -0.021(4) -0.015(4)
C15 0.156(9) 0.287(13) 0.136(7) 0.013(8) -0.006(6) -0.015(8)
C16 0.136(8) 0.222(10) 0.206(11) 0.011(8) 0.025(7) -0.007(7)
C17 0.176(10) 0.41(2) 0.153(10) -0.012(11) 0.056(8) -0.027(11)
C18 0.254(16) 0.303(16) 0.174(11) -0.055(10) 0.092(11) 0.022(12)
C19 0.38(3) 0.57(4) 0.152(12) -0.057(15) -0.029(15) 0.25(3)
C20 0.261(15) 0.313(16) 0.173(11) -0.002(10) 0.000(10) 0.083(13)

loop_
_atom_type_symbol
_atom_type_description
_atom_type_scat_dispersion_real
_atom_type_scat_dispersion_imag
_atom_type_scat_source
C C 0.0033 0.0016 'International Tables Vol C Tables 4.2.6.8 and 6.1.1.4'
N N 0.0061 0.0033 'International Tables Vol C Tables 4.2.6.8 and 6.1.1.4'
O O 0.0106 0.0060 'International Tables Vol C Tables 4.2.6.8 and 6.1.1.4'
H H 0.0000 0.0000 'International Tables Vol C Tables 4.2.6.8 and 6.1.1.4'

loop_
_geom_angle_atom_site_label_1
_geom_angle_atom_site_label_2
_geom_angle_atom_site_label_3
_geom_angle
_geom_angle_site_symmetry_1
C7 N1 C1 118.0(3) .
C7 N1 H1N1 107.8 .
C1 N1 H1N1 107.8 .
C7 N1 H2N1 107.8 .
C1 N1 H2N1 107.8 .
H1N1 N1 H2N1 107.1 .
C6 C1 C2 111.4(4) .
C6 C1 N1 112.7(4) .
C2 C1 N1 109.2(3) .
C6 C1 H1A 107.8 .
C2 C1 H1A 107.8 .
N1 C1 H1A 107.8 .
C1 C2 C3 111.8(4) .
C1 C2 H2A 109.3 .
C3 C2 H2A 109.3 .
C1 C2 H2B 109.3 .
C3 C2 H2B 109.3 .
H2A C2 H2B 107.9 .
C2 C3 C4 111.5(5) .
C2 C3 H3A 109.3 .
C4 C3 H3A 109.3 .
C2 C3 H3B 109.3 .
C4 C3 H3B 109.3 .
H3A C3 H3B 108.0 .
C5 C4 C3 109.4(4) .
C5 C4 H4A 109.8 .
C3 C4 H4A 109.8 .
C5 C4 H4B 109.8 .
C3 C4 H4B 109.8 .
H4A C4 H4B 108.2 .
C4 C5 C6 112.6(5) .
C4 C5 H5A 109.1 .
C6 C5 H5A 109.1 .
C4 C5 H5B 109.1 .
C6 C5 H5B 109.1 .
H5A C5 H5B 107.8 .
C1 C6 C5 111.2(4) .
C1 C6 H6A 109.4 .
C5 C6 H6A 109.4 .
C1 C6 H6B 109.4 .
C5 C6 H6B 109.4 .
H6A C6 H6B 108.0 .
N1 C7 C8 111.5(3) .
N1 C7 C12 109.0(3) .
C8 C7 C12 110.2(4) .
N1 C7 H7A 108.7 .
C8 C7 H7A 108.7 .
C12 C7 H7A 108.7 .
C7 C12 C11 110.9(4) .
C7 C12 H12A 109.5 .
C11 C12 H12A 109.5 .
C7 C12 H12B 109.5 .
C11 C12 H12B 109.5 .
H12A C12 H12B 108.1 .
C10 C11 C12 111.3(4) .
C10 C11 H11A 109.4 .
C12 C11 H11A 109.4 .
C10 C11 H11B 109.4 .
C12 C11 H11B 109.4 .
H11A C11 H11B 108.0 .
C9 C10 C11 111.1(4) .
C9 C10 H10A 109.4 .
C11 C10 H10A 109.4 .
C9 C10 H10B 109.4 .
C11 C10 H10B 109.4 .
H10A C10 H10B 108.0 .
C10 C9 C8 112.1(4) .
C10 C9 H9A 109.2 .
C8 C9 H9A 109.2 .
C10 C9 H9B 109.2 .
C8 C9 H9B 109.2 .
H9A C9 H9B 107.9 .
C9 C8 C7 111.6(4) .
C9 C8 H8A 109.3 .
C7 C8 H8A 109.3 .
C9 C8 H8B 109.3 .
C7 C8 H8B 109.3 .
H8A C8 H8B 108.0 .
O2 O2 C13 0(10) 1
O2 C13 O2 0.0(6) 1
O2 C13 O1 123.5(5) 1
O2 C13 O1 123.5(5) .
O2 C13 C14 120.7(5) 1
O2 C13 C14 120.7(5) .
O1 C13 C14 115.8(5) .
C15 C14 C13 121.4(7) .
C15 C14 H14A 107.0 .
C13 C14 H14A 107.0 .
C15 C14 H14B 107.0 .
C13 C14 H14B 107.0 .
H14A C14 H14B 106.7 .
C14 C15 C16 122.1(9) .
C14 C15 H15A 106.8 .
C16 C15 H15A 106.8 .
C14 C15 H15B 106.8 .
C16 C15 H15B 106.8 .
H15A C15 H15B 106.7 .
C17 C16 C15 127.7(11) .
C17 C16 H16A 105.4 .
C15 C16 H16A 105.4 .
C17 C16 H16B 105.4 .
C15 C16 H16B 105.4 .
H16A C16 H16B 106.0 .
C16 C17 C18 120.7(12) .
C16 C17 H17A 107.1 .
C18 C17 H17A 107.1 .
C16 C17 H17B 107.1 .
C18 C17 H17B 107.1 .
H17A C17 H17B 106.8 .
C19 C18 C17 128.4(18) .
C19 C18 H18A 105.2 .
C17 C18 H18A 105.2 .
C19 C18 H18B 105.2 .
C17 C18 H18B 105.2 .
H18A C18 H18B 105.9 .
C18 C19 C20 137(2) .
C18 C19 H19A 103.0 .
C20 C19 H19A 103.0 .
C18 C19 H19B 103.0 .
C20 C19 H19B 103.0 .
H19A C19 H19B 105.1 .
C19 C20 H20A 109.5 .
C19 C20 H20B 109.5 .
H20A C20 H20B 109.5 .
C19 C20 H20C 109.5 .
H20A C20 H20C 109.5 .
H20B C20 H20C 109.5 .

loop_
_geom_bond_atom_site_label_1
_geom_bond_atom_site_label_2
_geom_bond_distance
_geom_bond_site_symmetry_2
N1 C7 1.480(5) .
N1 C1 1.496(5) .
N1 H1N1 0.9000 .
N1 H2N1 0.9000 .
C1 C6 1.487(6) .
C1 C2 1.489(6) .
C1 H1A 0.9800 .
C2 C3 1.514(7) .
C2 H2A 0.9700 .
C2 H2B 0.9700 .
C3 C4 1.514(8) .
C3 H3A 0.9700 .
C3 H3B 0.9700 .
C4 C5 1.482(8) .
C4 H4A 0.9700 .
C4 H4B 0.9700 .
C5 C6 1.522(6) .
C5 H5A 0.9700 .
C5 H5B 0.9700 .
C6 H6A 0.9700 .
C6 H6B 0.9700 .
C7 C8 1.514(5) .
C7 C12 1.522(6) .
C7 H7A 0.9800 .
C12 C11 1.525(7) .
C12 H12A 0.9700 .
C12 H12B 0.9700 .
C11 C10 1.510(7) .
C11 H11A 0.9700 .
C11 H11B 0.9700 .
C10 C9 1.498(7) .
C10 H10A 0.9700 .
C10 H10B 0.9700 .
C9 C8 1.510(6) .
C9 H9A 0.9700 .
C9 H9B 0.9700 .
C8 H8A 0.9700 .
C8 H8B 0.9700 .
O2 O2 0.000(14) 1
O2 C13 1.201(5) .
O1 C13 1.223(5) .
C13 O2 1.201(5) 1
C13 C14 1.495(7) .
C14 C15 1.405(10) .
C14 H14A 0.9700 .
C14 H14B 0.9700 .
C15 C16 1.420(12) .
C15 H15A 0.9700 .
C15 H15B 0.9700 .
C16 C17 1.383(13) .
C16 H16A 0.9700 .
C16 H16B 0.9700 .
C17 C18 1.453(16) .
C17 H17A 0.9700 .
C17 H17B 0.9700 .
C18 C19 1.160(15) .
C18 H18A 0.9700 .
C18 H18B 0.9700 .
C19 C20 1.39(2) .
C19 H19A 0.9700 .
C19 H19B 0.9700 .
C20 H20A 0.9600 .
C20 H20B 0.9600 .
C20 H20C 0.9600 .

loop_
_geom_hbond_atom_site_label_D
_geom_hbond_atom_site_label_H
_geom_hbond_atom_site_label_A
_geom_hbond_distance_DH
_geom_hbond_distance_HA
_geom_hbond_distance_DA
_geom_hbond_angle_DHA
_geom_hbond_site_symmetry_A
N1 H1N1 O2 0.90 1.84 2.718(4) 166.1 1
N1 H2N1 O1 0.90 1.88 2.762(5) 166.0 5_675
